data_7218719
loop_
_publ_author_name
'Yan, Chao Guo'
'Zhu, Dan'
'Sun, Jing'

_publ_section_title
;
 One-pot synthesis of 6,11-dihydro-5H-indolizino[8,7-b]indoles via
 sequential formation of \b-enamino ester, Michael addition and
 Pictet-Spengler reactions
;
_journal_name_full 'RSC Adv.'
_journal_paper_doi 10.1039/C4RA10355F
_journal_year 2014
_chemical_formula_moiety 'C32 H26 Cl N3 O5'
_chemical_formula_sum 'C32 H26 Cl N3 O5'
_chemical_formula_weight 568.01
_chemical_name_systematic
; 
 ? 
;
_space_group_IT_number 14
_symmetry_cell_setting monoclinic
_symmetry_space_group_name_Hall '-P 2ybc'
_symmetry_space_group_name_H-M 'P 1 21/c 1'
_atom_sites_solution_hydrogens geom
_atom_sites_solution_primary direct
_atom_sites_solution_secondary difmap
_audit_creation_method SHELXL-97
_cell_angle_alpha 90.00
_cell_angle_beta 105.544(7)
_cell_angle_gamma 90.00
_cell_formula_units_Z 4
_cell_length_a 9.634(2)
_cell_length_b 19.608(5)
_cell_length_c 15.793(4)
_cell_measurement_reflns_used 7141
_cell_measurement_temperature 296(2)
_cell_measurement_theta_max 22.15
_cell_measurement_theta_min 2.43
_cell_volume 2874.2(12)
_computing_cell_refinement 'Bruker SMART'
_computing_data_collection 'Bruker SMART'
_computing_data_reduction 'Bruker SAINT'
_computing_molecular_graphics 'Bruker SHELXTL'
_computing_publication_material 'Bruker SHELXTL'
_computing_structure_refinement 'SHELXL-97 (Sheldrick, 1997)'
_computing_structure_solution 'SHELXS-97 (Sheldrick, 1990)'
_diffrn_ambient_temperature 296(2)
_diffrn_measured_fraction_theta_full 0.993
_diffrn_measured_fraction_theta_max 0.993
_diffrn_measurement_device_type 'CCD area detector'
_diffrn_measurement_method 'phi and omega scans'
_diffrn_radiation_monochromator graphite
_diffrn_radiation_source 'fine-focus sealed tube'
_diffrn_radiation_type MoK\a
_diffrn_radiation_wavelength 0.71073
_diffrn_reflns_av_R_equivalents 0.1138
_diffrn_reflns_av_sigmaI/netI 0.0966
_diffrn_reflns_limit_h_max 12
_diffrn_reflns_limit_h_min -12
_diffrn_reflns_limit_k_max 25
_diffrn_reflns_limit_k_min -25
_diffrn_reflns_limit_l_max 19
_diffrn_reflns_limit_l_min -20
_diffrn_reflns_number 50091
_diffrn_reflns_theta_full 27.58
_diffrn_reflns_theta_max 27.58
_diffrn_reflns_theta_min 1.69
_exptl_absorpt_coefficient_mu 0.179
_exptl_absorpt_correction_T_max 0.961
_exptl_absorpt_correction_T_min 0.942
_exptl_absorpt_correction_type multi-scan
_exptl_absorpt_process_details sadabs
_exptl_crystal_density_diffrn 1.313
_exptl_crystal_density_method 'not measured'
_exptl_crystal_F_000 1184
_exptl_crystal_size_max 0.36
_exptl_crystal_size_mid 0.28
_exptl_crystal_size_min 0.22
_refine_diff_density_max 0.188
_refine_diff_density_min -0.248
_refine_diff_density_rms 0.038
_refine_ls_extinction_method none
_refine_ls_goodness_of_fit_ref 0.995
_refine_ls_hydrogen_treatment constr
_refine_ls_matrix_type full
_refine_ls_number_parameters 411
_refine_ls_number_reflns 6621
_refine_ls_number_restraints 0
_refine_ls_restrained_S_all 0.995
_refine_ls_R_factor_all 0.1896
_refine_ls_R_factor_gt 0.0641
_refine_ls_shift/su_max 0.000
_refine_ls_shift/su_mean 0.000
_refine_ls_structure_factor_coef Fsqd
_refine_ls_weighting_details 'calc w=1/[\s^2^(Fo^2^)+(0.0770P)^2^+0.3569P] where P=(Fo^2^+2Fc^2^)/3'
_refine_ls_weighting_scheme calc
_refine_ls_wR_factor_gt 0.1350
_refine_ls_wR_factor_ref 0.1756
_reflns_number_gt 2818
_reflns_number_total 6665
_reflns_threshold_expression >2sigma(I)
_cod_data_source_file c4ra10355f2.cif
_cod_data_source_block 1i
_cod_depositor_comments
;
The following automatic conversions were performed:

'_symmetry_cell_setting' value 'Monoclinic' changed to 'monoclinic'
according to
/usr/data/users/saulius/crontab/automatic-downloads/rss-feeds/RSC/lib/dictionaries/cif_core.dic
dictionary named 'cif_core.dic' version 2.4.2 from 2011-04-26.

Automatic conversion script
Id: cif_fix_values 2827 2014-09-09 07:05:25Z andrius 
;
_cod_original_sg_symbol_H-M 'P 21/c'
_cod_database_code 7218719

loop_
_symmetry_equiv_pos_as_xyz
'x, y, z'
'-x, y+1/2, -z+1/2'
'-x, -y, -z'
'x, -y-1/2, z-1/2'

loop_
_atom_site_label
_atom_site_type_symbol
_atom_site_fract_x
_atom_site_fract_y
_atom_site_fract_z
_atom_site_U_iso_or_equiv
_atom_site_adp_type
_atom_site_occupancy
_atom_site_symmetry_multiplicity
_atom_site_calc_flag
_atom_site_refinement_flags
_atom_site_disorder_assembly
_atom_site_disorder_group
C1 C 0.3461(3) 0.64829(15) 0.43425(17) 0.0743(8) Uani 1 1 d . . .
C2 C 0.2563(4) 0.62593(18) 0.3545(2) 0.1082(12) Uani 1 1 d . . .
H2 H 0.2321 0.5801 0.3446 0.130 Uiso 1 1 calc R . .
C3 C 0.2055(4) 0.6742(2) 0.2915(2) 0.1141(13) Uani 1 1 d . . .
H3 H 0.1445 0.6606 0.2379 0.137 Uiso 1 1 calc R . .
C4 C 0.2416(3) 0.74311(18) 0.30441(19) 0.0917(10) Uani 1 1 d . . .
C5 C 0.2289(5) 0.8510(2) 0.2359(3) 0.1474(17) Uani 1 1 d . . .
H5A H 0.1940 0.8761 0.2783 0.221 Uiso 1 1 calc R . .
H5B H 0.1925 0.8713 0.1789 0.221 Uiso 1 1 calc R . .
H5C H 0.3323 0.8521 0.2522 0.221 Uiso 1 1 calc R . .
C6 C 0.3284(3) 0.76542(15) 0.38248(17) 0.0772(8) Uani 1 1 d . . .
H6 H 0.3520 0.8113 0.3914 0.093 Uiso 1 1 calc R . .
C7 C 0.3813(3) 0.71723(14) 0.44911(17) 0.0659(7) Uani 1 1 d . . .
C8 C 0.6646(3) 0.76166(14) 0.66132(18) 0.0842(9) Uani 1 1 d . A .
H8A H 0.7465 0.7565 0.6372 0.101 Uiso 1 1 calc R . .
H8B H 0.6869 0.7978 0.7048 0.101 Uiso 1 1 calc R . .
C9 C 0.5369(3) 0.78174(14) 0.58997(18) 0.0890(10) Uani 1 1 d . . .
H9A H 0.5650 0.8156 0.5529 0.107 Uiso 1 1 calc R . .
H9B H 0.4656 0.8022 0.6153 0.107 Uiso 1 1 calc R . .
C10 C 0.4724(3) 0.72211(13) 0.53563(16) 0.0648(7) Uani 1 1 d . . .
C11 C 0.4885(3) 0.65746(13) 0.56998(16) 0.0638(7) Uani 1 1 d . . .
C12 C 0.5705(3) 0.64340(12) 0.65881(16) 0.0578(7) Uani 1 1 d . A .
C13 C 0.5896(3) 0.58906(11) 0.71648(16) 0.0552(6) Uani 1 1 d . . .
C14 C 0.5212(3) 0.52306(13) 0.6948(2) 0.0662(7) Uani 1 1 d . . .
C15 C 0.4681(4) 0.41849(15) 0.7524(2) 0.1112(12) Uani 1 1 d . . .
H15A H 0.3694 0.4227 0.7189 0.167 Uiso 1 1 calc R . .
H15B H 0.4721 0.3985 0.8085 0.167 Uiso 1 1 calc R . .
H15C H 0.5189 0.3900 0.7213 0.167 Uiso 1 1 calc R . .
C16 C 0.6141(3) 0.54835(13) 0.92848(16) 0.0626(7) Uani 1 1 d . . .
C17 C 0.7271(3) 0.57491(11) 0.88533(16) 0.0577(7) Uani 1 1 d . . .
H17 H 0.7846 0.6078 0.9270 0.069 Uiso 1 1 calc R . .
C18 C 0.8230(3) 0.51355(12) 0.88948(16) 0.0583(7) Uani 1 1 d . . .
C19 C 0.9405(3) 0.50275(14) 0.85865(18) 0.0719(8) Uani 1 1 d . . .
H19 H 0.9722 0.5361 0.8264 0.086 Uiso 1 1 calc R . .
C20 C 1.0118(3) 0.44075(18) 0.8766(2) 0.0820(9) Uani 1 1 d . . .
C21 C 0.9667(4) 0.39087(16) 0.9232(2) 0.0833(9) Uani 1 1 d . . .
H21 H 1.0164 0.3497 0.9338 0.100 Uiso 1 1 calc R . .
C22 C 0.8481(3) 0.40090(14) 0.95469(18) 0.0744(8) Uani 1 1 d . . .
H22 H 0.8163 0.3671 0.9864 0.089 Uiso 1 1 calc R . .
C23 C 0.7780(3) 0.46284(13) 0.93758(16) 0.0613(7) Uani 1 1 d . . .
C24 C 0.6762(2) 0.61264(12) 0.80022(15) 0.0527(6) Uani 1 1 d . . .
C25 C 0.7078(2) 0.67951(13) 0.79063(15) 0.0550(6) Uani 1 1 d . A .
C26 C 0.7803(3) 0.73128(12) 0.85576(16) 0.0538(6) Uani 1 1 d . . .
C27 C 0.6994(10) 0.7831(6) 0.8791(7) 0.065(2) Uani 0.69(3) 1 d P A 1
H27A H 0.6005 0.7835 0.8536 0.077 Uiso 0.69(3) 1 calc PR A 1
C28 C 0.7592(12) 0.8351(6) 0.9395(7) 0.070(2) Uani 0.69(3) 1 d P A 1
H28A H 0.7022 0.8689 0.9543 0.084 Uiso 0.69(3) 1 calc PR A 1
C27' C 0.707(2) 0.7574(15) 0.9072(19) 0.069(5) Uani 0.31(3) 1 d P A 2
H27B H 0.6155 0.7410 0.9056 0.083 Uiso 0.31(3) 1 calc PR A 2
C28' C 0.766(3) 0.8076(15) 0.961(2) 0.077(6) Uani 0.31(3) 1 d P A 2
H28B H 0.7081 0.8273 0.9936 0.093 Uiso 0.31(3) 1 calc PR A 2
C29 C 0.9034(3) 0.83350(15) 0.97505(19) 0.0721(8) Uani 1 1 d . . .
C30 C 0.8885(5) 0.9319(2) 1.0615(3) 0.170(2) Uani 1 1 d . . .
H30A H 0.8286 0.9556 1.0118 0.255 Uiso 1 1 calc R A .
H30B H 0.9505 0.9640 1.0996 0.255 Uiso 1 1 calc R . .
H30C H 0.8290 0.9094 1.0929 0.255 Uiso 1 1 calc R . .
C31 C 0.9889(13) 0.7837(6) 0.9563(12) 0.087(3) Uani 0.71(3) 1 d P A 1
H31A H 1.0874 0.7828 0.9831 0.105 Uiso 0.71(3) 1 calc PR A 1
C32 C 0.9235(14) 0.7344(5) 0.8953(9) 0.075(3) Uani 0.71(3) 1 d P A 1
H32A H 0.9821 0.7013 0.8807 0.090 Uiso 0.71(3) 1 calc PR A 1
C31' C 0.977(3) 0.802(3) 0.919(3) 0.103(10) Uani 0.29(3) 1 d P A 2
H31B H 1.0672 0.8188 0.9202 0.124 Uiso 0.29(3) 1 calc PR A 2
C32' C 0.928(4) 0.748(2) 0.864(3) 0.112(12) Uani 0.29(3) 1 d P A 2
H32B H 0.9854 0.7246 0.8342 0.135 Uiso 0.29(3) 1 calc PR A 2
Cl1 Cl 1.16111(10) 0.42656(5) 0.83765(8) 0.1358(5) Uani 1 1 d . . .
N1 N 0.4136(3) 0.61226(11) 0.50854(14) 0.0789(7) Uani 1 1 d . . .
H1 H 0.4095 0.5688 0.5152 0.095 Uiso 1 1 calc R . .
N2 N 0.6430(2) 0.69814(10) 0.70425(13) 0.0603(6) Uani 1 1 d . . .
N3 N 0.6558(2) 0.48520(10) 0.96118(13) 0.0691(6) Uani 1 1 d . . .
H3A H 0.6124 0.4619 0.9925 0.083 Uiso 1 1 calc R . .
O1 O 0.1825(3) 0.78418(15) 0.23354(15) 0.1252(9) Uani 1 1 d . . .
O2 O 0.4580(3) 0.50288(9) 0.62217(14) 0.1028(8) Uani 1 1 d . . .
O3 O 0.5337(2) 0.48465(9) 0.76515(12) 0.0793(6) Uani 1 1 d . . .
O4 O 0.5077(2) 0.57906(9) 0.93645(12) 0.0749(5) Uani 1 1 d . . .
O5 O 0.9735(2) 0.88268(12) 1.03203(15) 0.1085(7) Uani 1 1 d . A .

loop_
_atom_site_aniso_label
_atom_site_aniso_U_11
_atom_site_aniso_U_22
_atom_site_aniso_U_33
_atom_site_aniso_U_23
_atom_site_aniso_U_13
_atom_site_aniso_U_12
C1 0.097(2) 0.063(2) 0.0549(18) -0.0050(15) 0.0073(15) -0.0101(16)
C2 0.146(3) 0.085(2) 0.072(2) -0.0117(19) -0.007(2) -0.027(2)
C3 0.148(3) 0.107(3) 0.063(2) -0.009(2) -0.015(2) -0.025(2)
C4 0.104(2) 0.097(3) 0.058(2) 0.0105(18) -0.0057(17) -0.0131(19)
C5 0.142(4) 0.152(4) 0.122(3) 0.071(3) -0.010(3) -0.021(3)
C6 0.085(2) 0.073(2) 0.0637(19) 0.0057(16) 0.0039(15) -0.0109(16)
C7 0.0758(18) 0.0597(19) 0.0569(17) -0.0007(14) 0.0088(14) -0.0087(14)
C8 0.118(2) 0.0534(18) 0.0669(18) 0.0075(14) -0.0002(17) -0.0240(16)
C9 0.124(3) 0.0532(18) 0.0698(19) 0.0077(14) -0.0089(18) -0.0201(16)
C10 0.0840(18) 0.0474(17) 0.0569(17) -0.0012(13) 0.0085(14) -0.0116(14)
C11 0.0848(19) 0.0491(17) 0.0526(16) -0.0056(13) 0.0099(14) -0.0117(14)
C12 0.0747(17) 0.0391(15) 0.0571(16) -0.0036(13) 0.0134(13) -0.0093(12)
C13 0.0694(16) 0.0379(15) 0.0582(16) -0.0004(12) 0.0172(13) -0.0046(12)
C14 0.0831(19) 0.0470(17) 0.0667(19) -0.0008(15) 0.0170(15) -0.0043(14)
C15 0.143(3) 0.066(2) 0.126(3) 0.0173(19) 0.038(2) -0.039(2)
C16 0.084(2) 0.0486(17) 0.0575(16) 0.0048(13) 0.0221(15) 0.0106(15)
C17 0.0690(16) 0.0445(15) 0.0569(16) -0.0009(12) 0.0123(13) 0.0007(12)
C18 0.0633(17) 0.0469(16) 0.0601(16) -0.0055(13) 0.0082(13) 0.0025(13)
C19 0.0652(18) 0.067(2) 0.0794(19) -0.0156(15) 0.0128(15) -0.0027(15)
C20 0.0680(19) 0.074(2) 0.097(2) -0.0281(18) 0.0102(17) 0.0132(17)
C21 0.083(2) 0.064(2) 0.086(2) -0.0201(17) -0.0079(17) 0.0198(17)
C22 0.092(2) 0.0569(19) 0.0641(18) -0.0032(14) 0.0041(16) 0.0146(16)
C23 0.0755(18) 0.0470(17) 0.0561(16) -0.0050(13) 0.0085(14) 0.0093(14)
C24 0.0610(15) 0.0409(15) 0.0577(16) 0.0012(12) 0.0182(13) 0.0014(12)
C25 0.0599(15) 0.0497(17) 0.0535(16) 0.0026(12) 0.0118(12) -0.0005(12)
C26 0.0587(17) 0.0448(16) 0.0548(16) 0.0019(12) 0.0098(14) -0.0019(13)
C27 0.058(3) 0.055(5) 0.072(5) -0.006(3) 0.003(3) 0.002(3)
C28 0.077(4) 0.044(5) 0.079(4) -0.016(4) 0.004(3) 0.006(4)
C27' 0.063(9) 0.060(13) 0.092(14) -0.016(9) 0.033(9) -0.023(8)
C28' 0.069(9) 0.055(14) 0.123(17) -0.026(11) 0.052(10) -0.012(9)
C29 0.077(2) 0.061(2) 0.0685(19) -0.0095(15) 0.0025(18) -0.0076(18)
C30 0.165(4) 0.135(4) 0.193(5) -0.108(4) 0.017(3) -0.008(3)
C31 0.061(4) 0.074(5) 0.107(8) -0.022(5) -0.012(5) -0.003(3)
C32 0.058(5) 0.060(4) 0.105(7) -0.016(4) 0.019(4) 0.005(4)
C31' 0.050(11) 0.16(3) 0.10(2) -0.034(16) 0.014(12) -0.030(12)
C32' 0.070(11) 0.16(2) 0.12(2) -0.073(18) 0.049(14) -0.065(13)
Cl1 0.0927(7) 0.1286(9) 0.1945(11) -0.0415(7) 0.0528(7) 0.0235(6)
N1 0.1157(19) 0.0501(14) 0.0619(15) -0.0072(12) 0.0085(13) -0.0188(13)
N2 0.0776(14) 0.0420(12) 0.0564(13) 0.0029(10) 0.0096(11) -0.0109(10)
N3 0.0963(17) 0.0494(14) 0.0667(14) 0.0143(11) 0.0305(12) 0.0159(12)
O1 0.141(2) 0.126(2) 0.0797(16) 0.0283(15) -0.0210(13) -0.0196(17)
O2 0.164(2) 0.0508(13) 0.0751(15) -0.0040(10) 0.0006(13) -0.0308(12)
O3 0.1062(15) 0.0530(12) 0.0762(13) 0.0109(10) 0.0204(10) -0.0202(10)
O4 0.0962(14) 0.0579(12) 0.0805(13) 0.0169(9) 0.0408(11) 0.0225(11)
O5 0.1066(16) 0.0890(16) 0.1129(18) -0.0400(14) -0.0002(13) -0.0186(13)

loop_
_atom_type_symbol
_atom_type_description
_atom_type_scat_dispersion_real
_atom_type_scat_dispersion_imag
_atom_type_scat_source
C C 0.0033 0.0016 'International Tables Vol C Tables 4.2.6.8 and 6.1.1.4'
H H 0.0000 0.0000 'International Tables Vol C Tables 4.2.6.8 and 6.1.1.4'
N N 0.0061 0.0033 'International Tables Vol C Tables 4.2.6.8 and 6.1.1.4'
O O 0.0106 0.0060 'International Tables Vol C Tables 4.2.6.8 and 6.1.1.4'
Cl Cl 0.1484 0.1585 'International Tables Vol C Tables 4.2.6.8 and 6.1.1.4'

loop_
_geom_angle_atom_site_label_1
_geom_angle_atom_site_label_2
_geom_angle_atom_site_label_3
_geom_angle
N1 C1 C2 130.3(3)
N1 C1 C7 108.4(2)
C2 C1 C7 121.3(3)
C3 C2 C1 117.1(3)
C3 C2 H2 121.5
C1 C2 H2 121.5
C2 C3 C4 122.5(3)
C2 C3 H3 118.8
C4 C3 H3 118.8
C6 C4 O1 124.7(3)
C6 C4 C3 120.8(3)
O1 C4 C3 114.6(3)
O1 C5 H5A 109.5
O1 C5 H5B 109.5
H5A C5 H5B 109.5
O1 C5 H5C 109.5
H5A C5 H5C 109.5
H5B C5 H5C 109.5
C4 C6 C7 118.2(3)
C4 C6 H6 120.9
C7 C6 H6 120.9
C1 C7 C6 120.1(2)
C1 C7 C10 106.7(2)
C6 C7 C10 133.2(2)
N2 C8 C9 112.8(2)
N2 C8 H8A 109.0
C9 C8 H8A 109.0
N2 C8 H8B 109.0
C9 C8 H8B 109.0
H8A C8 H8B 107.8
C8 C9 C10 111.3(2)
C8 C9 H9A 109.4
C10 C9 H9A 109.4
C8 C9 H9B 109.4
C10 C9 H9B 109.4
H9A C9 H9B 108.0
C11 C10 C7 107.1(2)
C11 C10 C9 120.9(2)
C7 C10 C9 131.8(2)
N1 C11 C10 109.6(2)
N1 C11 C12 127.9(2)
C10 C11 C12 122.5(2)
N2 C12 C13 107.4(2)
N2 C12 C11 115.4(2)
C13 C12 C11 137.0(2)
C12 C13 C24 107.5(2)
C12 C13 C14 124.1(2)
C24 C13 C14 128.2(2)
O2 C14 O3 121.3(2)
O2 C14 C13 126.6(3)
O3 C14 C13 112.1(2)
O3 C15 H15A 109.5
O3 C15 H15B 109.5
H15A C15 H15B 109.5
O3 C15 H15C 109.5
H15A C15 H15C 109.5
H15B C15 H15C 109.5
O4 C16 N3 125.4(2)
O4 C16 C17 126.6(2)
N3 C16 C17 107.9(2)
C24 C17 C18 118.9(2)
C24 C17 C16 118.0(2)
C18 C17 C16 102.2(2)
C24 C17 H17 105.5
C18 C17 H17 105.5
C16 C17 H17 105.5
C19 C18 C23 119.7(2)
C19 C18 C17 131.8(2)
C23 C18 C17 108.5(2)
C18 C19 C20 118.4(3)
C18 C19 H19 120.8
C20 C19 H19 120.8
C21 C20 C19 121.8(3)
C21 C20 Cl1 119.5(3)
C19 C20 Cl1 118.8(3)
C20 C21 C22 120.5(3)
C20 C21 H21 119.7
C22 C21 H21 119.7
C21 C22 C23 117.7(3)
C21 C22 H22 121.2
C23 C22 H22 121.2
C22 C23 C18 121.9(3)
C22 C23 N3 128.8(3)
C18 C23 N3 109.3(2)
C25 C24 C13 107.4(2)
C25 C24 C17 123.1(2)
C13 C24 C17 129.5(2)
C24 C25 N2 107.9(2)
C24 C25 C26 131.3(2)
N2 C25 C26 120.4(2)
C27' C26 C32 110.3(12)
C27' C26 C27 28.2(11)
C32 C26 C27 114.7(6)
C27' C26 C32' 123.0(16)
C32 C26 C32' 23.7(19)
C27 C26 C32' 115.2(15)
C27' C26 C25 117.6(9)
C32 C26 C25 125.8(5)
C27 C26 C25 119.5(4)
C32' C26 C25 119.3(13)
C26 C27 C28 123.5(8)
C26 C27 H27A 118.3
C28 C27 H27A 118.3
C29 C28 C27 116.9(8)
C29 C28 H28A 121.5
C27 C28 H28A 121.5
C26 C27' C28' 118.6(17)
C26 C27' H27B 120.7
C28' C27' H27B 120.7
C27' C28' C29 126.8(18)
C27' C28' H28B 116.6
C29 C28' H28B 116.6
C28 C29 C31 122.8(7)
C28 C29 O5 121.9(5)
C31 C29 O5 115.3(6)
C28 C29 C28' 26.8(11)
C31 C29 C28' 108.3(12)
O5 C29 C28' 130.2(10)
C28 C29 C31' 112.4(14)
C31 C29 C31' 27.6(17)
O5 C29 C31' 118.7(13)
C28' C29 C31' 111.0(16)
O5 C30 H30A 109.5
O5 C30 H30B 109.5
H30A C30 H30B 109.5
O5 C30 H30C 109.5
H30A C30 H30C 109.5
H30B C30 H30C 109.5
C29 C31 C32 117.4(10)
C29 C31 H31A 121.3
C32 C31 H31A 121.3
C26 C32 C31 124.6(9)
C26 C32 H32A 117.7
C31 C32 H32A 117.7
C32' C31' C29 127(2)
C32' C31' H31B 116.7
C29 C31' H31B 116.7
C31' C32' C26 113(2)
C31' C32' H32B 123.5
C26 C32' H32B 123.5
C11 N1 C1 108.1(2)
C11 N1 H1 125.9
C1 N1 H1 125.9
C12 N2 C25 109.86(19)
C12 N2 C8 122.7(2)
C25 N2 C8 126.7(2)
C16 N3 C23 111.6(2)
C16 N3 H3A 124.2
C23 N3 H3A 124.2
C4 O1 C5 118.3(3)
C14 O3 C15 117.4(2)
C29 O5 C30 117.9(3)

loop_
_geom_bond_atom_site_label_1
_geom_bond_atom_site_label_2
_geom_bond_distance
C1 N1 1.375(3)
C1 C2 1.394(4)
C1 C7 1.398(4)
C2 C3 1.366(5)
C2 H2 0.9300
C3 C4 1.397(4)
C3 H3 0.9300
C4 C6 1.363(4)
C4 O1 1.373(4)
C5 O1 1.382(4)
C5 H5A 0.9600
C5 H5B 0.9600
C5 H5C 0.9600
C6 C7 1.404(4)
C6 H6 0.9300
C7 C10 1.415(3)
C8 N2 1.459(3)
C8 C9 1.481(4)
C8 H8A 0.9700
C8 H8B 0.9700
C9 C10 1.485(3)
C9 H9A 0.9700
C9 H9B 0.9700
C10 C11 1.371(3)
C11 N1 1.368(3)
C11 C12 1.440(3)
C12 N2 1.373(3)
C12 C13 1.382(3)
C13 C24 1.438(3)
C13 C14 1.451(3)
C14 O2 1.212(3)
C14 O3 1.321(3)
C15 O3 1.433(3)
C15 H15A 0.9600
C15 H15B 0.9600
C15 H15C 0.9600
C16 O4 1.224(3)
C16 N3 1.360(3)
C16 C17 1.523(4)
C17 C24 1.497(3)
C17 C18 1.507(3)
C17 H17 0.9800
C18 C19 1.364(4)
C18 C23 1.389(3)
C19 C20 1.387(4)
C19 H19 0.9300
C20 C21 1.363(4)
C20 Cl1 1.732(3)
C21 C22 1.377(4)
C21 H21 0.9300
C22 C23 1.381(4)
C22 H22 0.9300
C23 N3 1.397(3)
C24 C25 1.364(3)
C25 N2 1.389(3)
C25 C26 1.480(3)
C26 C27' 1.32(2)
C26 C32 1.354(13)
C26 C27 1.390(10)
C26 C32' 1.43(3)
C27 C28 1.409(15)
C27 H27A 0.9300
C28 C29 1.351(11)
C28 H28A 0.9300
C27' C28' 1.33(3)
C27' H27B 0.9300
C28' C29 1.38(2)
C28' H28B 0.9300
C29 C31 1.360(13)
C29 O5 1.368(3)
C29 C31' 1.42(3)
C30 O5 1.422(4)
C30 H30A 0.9600
C30 H30B 0.9600
C30 H30C 0.9600
C31 C32 1.390(19)
C31 H31A 0.9300
C32 H32A 0.9300
C31' C32' 1.37(5)
C31' H31B 0.9300
C32' H32B 0.9300
N1 H1 0.8600
N3 H3A 0.8600

loop_
_geom_hbond_atom_site_label_D
_geom_hbond_atom_site_label_H
_geom_hbond_atom_site_label_A
_geom_hbond_distance_DH
_geom_hbond_distance_HA
_geom_hbond_distance_DA
_geom_hbond_angle_DHA
_geom_hbond_site_symmetry_A
N3 H3A O4 0.86 1.98 2.837(3) 171.0 3_667
N1 H1 O2 0.86 2.08 2.755(3) 135.1 .
